data_7228529
loop_
_publ_author_name
'Ma, Yulu'
'Wang, Kai-Min'
'Huang, Rong'
'Lin, Jun'
'Yan, Sheng-Jiao'

_publ_section_title
;
 An environmentally benign double Michael addition reaction of
 heterocyclic ketene aminals with quinone monoketals for
 diastereoselective synthesis of highly functionly morphan derivatives in
 water
;
_journal_name_full 'Green Chem.'
_journal_paper_doi 10.1039/C7GC01435J
_journal_year 2017
_chemical_formula_moiety 'C21 H25 Cl N2 O4, 1.5(H2 O)'
_chemical_formula_sum 'C21 H28 Cl N2 O5.5'
_chemical_formula_weight 431.90
_chemical_name_systematic
; 
 ? 
;
_space_group_IT_number 15
_symmetry_cell_setting monoclinic
_symmetry_space_group_name_Hall '-C 2yc'
_symmetry_space_group_name_H-M 'C 1 2/c 1'
_atom_sites_solution_hydrogens geom
_atom_sites_solution_primary direct
_atom_sites_solution_secondary difmap
_audit_creation_method SHELXL-97
_audit_update_record
;
2017-05-01 deposited with the CCDC.
2017-06-20 downloaded from the CCDC.
;
_cell_angle_alpha 90.00
_cell_angle_beta 102.558(2)
_cell_angle_gamma 90.00
_cell_formula_units_Z 8
_cell_length_a 23.064(2)
_cell_length_b 9.1067(9)
_cell_length_c 19.757(2)
_cell_measurement_reflns_used 9892
_cell_measurement_temperature 100(2)
_cell_measurement_theta_max 30.49
_cell_measurement_theta_min 2.41
_cell_volume 4050.4(7)
_computing_cell_refinement 'Bruker SAINT'
_computing_data_collection 'Bruker APEX2'
_computing_data_reduction 'Bruker SAINT'
_computing_molecular_graphics 'Bruker SHELXTL'
_computing_publication_material 'Bruker SHELXTL'
_computing_structure_refinement 'SHELXL-97 (Sheldrick, 2008)'
_computing_structure_solution 'SHELXS-97 (Sheldrick, 2008)'
_diffrn_ambient_temperature 100(2)
_diffrn_measured_fraction_theta_full 0.997
_diffrn_measured_fraction_theta_max 0.997
_diffrn_measurement_device_type 'Bruker APEX-II CCD'
_diffrn_measurement_method '\f and \w scans'
_diffrn_radiation_monochromator graphite
_diffrn_radiation_source 'fine-focus sealed tube'
_diffrn_radiation_type MoK\a
_diffrn_radiation_wavelength 0.71073
_diffrn_reflns_av_R_equivalents 0.0241
_diffrn_reflns_av_sigmaI/netI 0.0230
_diffrn_reflns_limit_h_max 30
_diffrn_reflns_limit_h_min -27
_diffrn_reflns_limit_k_max 11
_diffrn_reflns_limit_k_min -12
_diffrn_reflns_limit_l_max 26
_diffrn_reflns_limit_l_min -26
_diffrn_reflns_number 18766
_diffrn_reflns_theta_full 28.00
_diffrn_reflns_theta_max 28.00
_diffrn_reflns_theta_min 1.81
_exptl_absorpt_coefficient_mu 0.228
_exptl_absorpt_correction_T_max 0.9143
_exptl_absorpt_correction_T_min 0.8475
_exptl_absorpt_correction_type multi-scan
_exptl_absorpt_process_details sadabs
_exptl_crystal_colour brown
_exptl_crystal_density_diffrn 1.416
_exptl_crystal_density_method 'not measured'
_exptl_crystal_description prism
_exptl_crystal_F_000 1832
_exptl_crystal_size_max 0.75
_exptl_crystal_size_mid 0.50
_exptl_crystal_size_min 0.40
_refine_diff_density_max 0.707
_refine_diff_density_min -1.290
_refine_diff_density_rms 0.095
_refine_ls_extinction_method none
_refine_ls_goodness_of_fit_ref 1.080
_refine_ls_hydrogen_treatment mixed
_refine_ls_matrix_type full
_refine_ls_number_parameters 280
_refine_ls_number_reflns 4882
_refine_ls_number_restraints 3
_refine_ls_restrained_S_all 1.080
_refine_ls_R_factor_all 0.0573
_refine_ls_R_factor_gt 0.0528
_refine_ls_shift/su_max 0.001
_refine_ls_shift/su_mean 0.000
_refine_ls_structure_factor_coef Fsqd
_refine_ls_weighting_details 'calc w=1/[\s^2^(Fo^2^)+(0.0902P)^2^+7.7654P] where P=(Fo^2^+2Fc^2^)/3'
_refine_ls_weighting_scheme calc
_refine_ls_wR_factor_gt 0.1552
_refine_ls_wR_factor_ref 0.1596
_reflns_number_gt 4403
_reflns_number_total 4882
_reflns_threshold_expression >2sigma(I)
_cod_data_source_file c7gc01435j2.cif
_cod_data_source_block mo_yd_lj2_0m
_cod_depositor_comments
;
The following automatic conversions were performed:

'_symmetry_cell_setting' value 'Monoclinic' changed to 'monoclinic'
according to
/home/data/users/saulius/crontab/automatic-downloads/rss-feeds/RSC/lib/dictionaries/cif_core.dic
dictionary named 'cif_core.dic' version 2.4.2 from 2011-04-26.

Automatic conversion script
Id: cif_fix_values 4973 2017-02-22 13:04:09Z antanas 

2018-03-15
Z value and formula fixed to values more according to usual
chemical conventions.                 miguel
;
_cod_original_formula_sum 'C42 H56 Cl2 N4 O11'
_cod_original_formula_weight 863.81
_cod_original_formula_moiety '2(C21 H25 Cl N2 O4), 3(H2 O)'
_cod_original_formula_units_Z 4
_cod_original_cell_volume 4050.5(7)
_cod_original_sg_symbol_H-M 'C 2/c'
_cod_database_code 7228529

loop_
_symmetry_equiv_pos_as_xyz
'x, y, z'
'-x, y, -z+1/2'
'x+1/2, y+1/2, z'
'-x+1/2, y+1/2, -z+1/2'
'-x, -y, -z'
'x, -y, z-1/2'
'-x+1/2, -y+1/2, -z'
'x+1/2, -y+1/2, z-1/2'

loop_
_atom_site_label
_atom_site_type_symbol
_atom_site_fract_x
_atom_site_fract_y
_atom_site_fract_z
_atom_site_U_iso_or_equiv
_atom_site_adp_type
_atom_site_occupancy
_atom_site_symmetry_multiplicity
_atom_site_calc_flag
_atom_site_refinement_flags
Cl1 Cl 0.14206(2) 0.83196(5) 0.42372(3) 0.02564(15) Uani 1 1 d .
O1S O 0.09458(8) 0.2216(3) 0.31915(15) 0.0611(7) Uani 1 1 d D
H1SB H 0.0879(18) 0.260(5) 0.3547(14) 0.092 Uiso 1 1 d D
H1SA H 0.1294(8) 0.195(5) 0.332(2) 0.092 Uiso 1 1 d D
O4 O 0.43691(7) 0.14324(18) 0.55584(8) 0.0299(3) Uani 1 1 d .
O2S O 0.0000 0.3487(8) 0.2500 0.142(2) Uani 1 2 d S
H2SA H 0.0301 0.3085 0.2720 0.213 Uiso 1 1 d R
O2 O 0.38382(6) 0.33731(14) 0.29251(7) 0.0189(3) Uani 1 1 d .
O3 O 0.44502(6) 0.46501(14) 0.38411(7) 0.0199(3) Uani 1 1 d .
O1 O 0.21489(6) 0.15526(16) 0.35978(9) 0.0268(3) Uani 1 1 d .
N1 N 0.39721(7) 0.07061(16) 0.37423(8) 0.0170(3) Uani 1 1 d .
N2 N 0.30103(7) -0.02367(17) 0.35784(8) 0.0186(3) Uani 1 1 d .
C3 C 0.17599(8) 0.6658(2) 0.41067(10) 0.0181(4) Uani 1 1 d .
C2 C 0.20915(8) 0.5921(2) 0.46777(9) 0.0191(4) Uani 1 1 d .
H2 H 0.2131 0.6310 0.5132 0.023 Uiso 1 1 calc R
C1 C 0.23652(8) 0.4603(2) 0.45723(9) 0.0185(4) Uani 1 1 d .
H1 H 0.2592 0.4087 0.4959 0.022 Uiso 1 1 calc R
C6 C 0.23109(7) 0.4033(2) 0.39078(9) 0.0167(3) Uani 1 1 d .
C7 C 0.25499(8) 0.2537(2) 0.37818(9) 0.0173(3) Uani 1 1 d .
C8 C 0.31589(7) 0.23100(19) 0.38645(9) 0.0153(3) Uani 1 1 d .
C9 C 0.36094(7) 0.35105(19) 0.40835(9) 0.0152(3) Uani 1 1 d .
H9 H 0.3402 0.4477 0.3987 0.018 Uiso 1 1 calc R
C14 C 0.39165(8) 0.3461(2) 0.48637(9) 0.0182(4) Uani 1 1 d .
H14A H 0.4131 0.4397 0.4992 0.022 Uiso 1 1 calc R
H14B H 0.3608 0.3377 0.5140 0.022 Uiso 1 1 calc R
C13 C 0.43485(8) 0.2207(2) 0.50494(10) 0.0196(4) Uani 1 1 d .
C5 C 0.19739(8) 0.4805(2) 0.33458(10) 0.0206(4) Uani 1 1 d .
H5 H 0.1933 0.4420 0.2891 0.025 Uiso 1 1 calc R
C4 C 0.16982(8) 0.6125(2) 0.34391(10) 0.0208(4) Uani 1 1 d .
H4 H 0.1473 0.6647 0.3054 0.025 Uiso 1 1 calc R
C15 C 0.33862(8) 0.09006(19) 0.37253(9) 0.0158(3) Uani 1 1 d .
C11 C 0.44169(8) 0.19321(19) 0.38079(9) 0.0162(3) Uani 1 1 d .
C10 C 0.40792(8) 0.34071(19) 0.36400(9) 0.0158(3) Uani 1 1 d .
C20 C 0.34447(9) 0.4551(2) 0.26528(10) 0.0229(4) Uani 1 1 d .
H20A H 0.3073 0.4446 0.2812 0.034 Uiso 1 1 calc R
H20B H 0.3360 0.4522 0.2145 0.034 Uiso 1 1 calc R
H20C H 0.3632 0.5490 0.2815 0.034 Uiso 1 1 calc R
C12 C 0.47680(8) 0.1979(2) 0.45663(9) 0.0187(4) Uani 1 1 d .
H12A H 0.4987 0.1046 0.4683 0.022 Uiso 1 1 calc R
H12B H 0.5061 0.2790 0.4625 0.022 Uiso 1 1 calc R
C21 C 0.48310(9) 0.5159(2) 0.34032(12) 0.0278(4) Uani 1 1 d .
H21A H 0.5235 0.4792 0.3581 0.042 Uiso 1 1 calc R
H21B H 0.4835 0.6235 0.3400 0.042 Uiso 1 1 calc R
H21C H 0.4683 0.4796 0.2930 0.042 Uiso 1 1 calc R
C19 C 0.48347(8) 0.1630(2) 0.33184(10) 0.0206(4) Uani 1 1 d .
H19A H 0.5055 0.0719 0.3458 0.031 Uiso 1 1 calc R
H19B H 0.5115 0.2447 0.3342 0.031 Uiso 1 1 calc R
H19C H 0.4602 0.1531 0.2843 0.031 Uiso 1 1 calc R
C18 C 0.41992(8) -0.0795(2) 0.36761(11) 0.0210(4) Uani 1 1 d .
H18A H 0.4616 -0.0864 0.3937 0.025 Uiso 1 1 calc R
H18B H 0.4190 -0.1007 0.3182 0.025 Uiso 1 1 calc R
C17 C 0.38231(8) -0.1920(2) 0.39547(10) 0.0211(4) Uani 1 1 d .
H17A H 0.3971 -0.2923 0.3899 0.025 Uiso 1 1 calc R
H17B H 0.3845 -0.1746 0.4454 0.025 Uiso 1 1 calc R
C16 C 0.31865(8) -0.17692(19) 0.35510(10) 0.0193(4) Uani 1 1 d .
H16A H 0.3156 -0.2074 0.3064 0.023 Uiso 1 1 calc R
H16B H 0.2922 -0.2405 0.3757 0.023 Uiso 1 1 calc R
H1A H 0.2670(13) -0.004(3) 0.3574(14) 0.028(7) Uiso 1 1 d .

loop_
_atom_site_aniso_label
_atom_site_aniso_U_11
_atom_site_aniso_U_22
_atom_site_aniso_U_33
_atom_site_aniso_U_23
_atom_site_aniso_U_13
_atom_site_aniso_U_12
Cl1 0.0246(3) 0.0174(2) 0.0351(3) -0.00390(17) 0.00685(19) 0.00787(16)
O1S 0.0201(8) 0.0570(13) 0.1077(19) -0.0438(13) 0.0171(10) -0.0053(8)
O4 0.0295(8) 0.0331(9) 0.0298(8) 0.0104(6) 0.0123(6) 0.0110(6)
O2S 0.185(7) 0.124(5) 0.114(5) 0.000 0.028(5) 0.000
O2 0.0214(6) 0.0154(6) 0.0198(6) 0.0024(5) 0.0042(5) 0.0049(5)
O3 0.0179(6) 0.0133(6) 0.0296(7) 0.0005(5) 0.0074(5) -0.0025(5)
O1 0.0163(6) 0.0177(7) 0.0451(9) -0.0094(6) 0.0039(6) -0.0010(5)
N1 0.0164(7) 0.0101(7) 0.0256(7) 0.0007(6) 0.0073(6) 0.0026(5)
N2 0.0173(7) 0.0123(7) 0.0266(8) -0.0021(6) 0.0054(6) 0.0012(6)
C3 0.0147(8) 0.0134(8) 0.0274(9) -0.0012(6) 0.0074(7) 0.0026(6)
C2 0.0192(8) 0.0187(9) 0.0205(8) -0.0027(7) 0.0068(6) 0.0012(7)
C1 0.0167(8) 0.0180(9) 0.0213(8) 0.0012(7) 0.0049(6) 0.0026(6)
C6 0.0127(7) 0.0138(8) 0.0242(8) -0.0017(6) 0.0050(6) 0.0005(6)
C7 0.0166(8) 0.0141(8) 0.0211(8) -0.0022(6) 0.0037(6) 0.0014(6)
C8 0.0152(8) 0.0122(8) 0.0192(8) -0.0005(6) 0.0051(6) 0.0014(6)
C9 0.0148(7) 0.0110(8) 0.0200(8) -0.0005(6) 0.0047(6) 0.0019(6)
C14 0.0168(8) 0.0179(9) 0.0201(8) -0.0020(6) 0.0044(6) 0.0036(6)
C13 0.0167(8) 0.0206(9) 0.0215(8) -0.0009(7) 0.0044(6) 0.0027(7)
C5 0.0217(8) 0.0198(9) 0.0195(8) -0.0030(7) 0.0027(6) 0.0028(7)
C4 0.0198(8) 0.0184(9) 0.0230(9) 0.0011(7) 0.0020(6) 0.0031(7)
C15 0.0170(8) 0.0137(8) 0.0173(7) 0.0001(6) 0.0050(6) 0.0006(6)
C11 0.0153(8) 0.0124(8) 0.0227(8) 0.0021(6) 0.0077(6) 0.0021(6)
C10 0.0146(7) 0.0118(8) 0.0212(8) 0.0010(6) 0.0043(6) 0.0004(6)
C20 0.0243(9) 0.0193(9) 0.0246(9) 0.0055(7) 0.0041(7) 0.0069(7)
C12 0.0159(8) 0.0178(9) 0.0229(8) 0.0016(7) 0.0052(6) 0.0040(6)
C21 0.0213(9) 0.0192(9) 0.0470(12) 0.0050(8) 0.0165(8) -0.0011(7)
C19 0.0200(8) 0.0184(9) 0.0264(9) 0.0010(7) 0.0121(7) 0.0035(7)
C18 0.0210(8) 0.0116(8) 0.0328(10) 0.0012(7) 0.0110(7) 0.0048(6)
C17 0.0226(9) 0.0139(8) 0.0283(9) 0.0021(7) 0.0091(7) 0.0041(7)
C16 0.0242(9) 0.0102(8) 0.0250(9) -0.0017(6) 0.0086(7) 0.0003(6)

loop_
_atom_type_symbol
_atom_type_description
_atom_type_scat_dispersion_real
_atom_type_scat_dispersion_imag
_atom_type_scat_source
C C 0.0033 0.0016 'International Tables Vol C Tables 4.2.6.8 and 6.1.1.4'
H H 0.0000 0.0000 'International Tables Vol C Tables 4.2.6.8 and 6.1.1.4'
N N 0.0061 0.0033 'International Tables Vol C Tables 4.2.6.8 and 6.1.1.4'
O O 0.0106 0.0060 'International Tables Vol C Tables 4.2.6.8 and 6.1.1.4'
Cl Cl 0.1484 0.1585 'International Tables Vol C Tables 4.2.6.8 and 6.1.1.4'

loop_
_geom_angle_atom_site_label_1
_geom_angle_atom_site_label_2
_geom_angle_atom_site_label_3
_geom_angle
H1SB O1S H1SA 102(2)
C10 O2 C20 116.25(14)
C10 O3 C21 119.84(15)
C15 N1 C18 119.24(15)
C15 N1 C11 124.27(14)
C18 N1 C11 116.48(14)
C15 N2 C16 125.10(16)
C15 N2 H1A 114(2)
C16 N2 H1A 120(2)
C4 C3 C2 121.91(17)
C4 C3 Cl1 119.20(14)
C2 C3 Cl1 118.88(14)
C3 C2 C1 118.81(17)
C3 C2 H2 120.6
C1 C2 H2 120.6
C6 C1 C2 120.78(17)
C6 C1 H1 119.6
C2 C1 H1 119.6
C1 C6 C5 118.78(16)
C1 C6 C7 122.06(16)
C5 C6 C7 118.85(16)
O1 C7 C8 125.17(17)
O1 C7 C6 114.23(15)
C8 C7 C6 120.61(16)
C7 C8 C15 120.71(16)
C7 C8 C9 122.75(16)
C15 C8 C9 116.52(15)
C8 C9 C10 108.64(14)
C8 C9 C14 113.71(14)
C10 C9 C14 109.80(14)
C8 C9 H9 108.2
C10 C9 H9 108.2
C14 C9 H9 108.2
C13 C14 C9 113.50(14)
C13 C14 H14A 108.9
C9 C14 H14A 108.9
C13 C14 H14B 108.9
C9 C14 H14B 108.9
H14A C14 H14B 107.7
O4 C13 C14 122.92(17)
O4 C13 C12 121.63(17)
C14 C13 C12 115.44(16)
C4 C5 C6 121.38(17)
C4 C5 H5 119.3
C6 C5 H5 119.3
C3 C4 C5 118.33(17)
C3 C4 H4 120.8
C5 C4 H4 120.8
N2 C15 N1 119.88(16)
N2 C15 C8 119.09(16)
N1 C15 C8 121.03(16)
N1 C11 C19 108.89(14)
N1 C11 C12 108.00(14)
C19 C11 C12 110.45(14)
N1 C11 C10 108.85(13)
C19 C11 C10 112.08(14)
C12 C11 C10 108.48(14)
O2 C10 O3 112.45(14)
O2 C10 C9 113.68(14)
O3 C10 C9 104.35(14)
O2 C10 C11 105.49(14)
O3 C10 C11 112.67(14)
C9 C10 C11 108.32(14)
O2 C20 H20A 109.5
O2 C20 H20B 109.5
H20A C20 H20B 109.5
O2 C20 H20C 109.5
H20A C20 H20C 109.5
H20B C20 H20C 109.5
C13 C12 C11 110.13(14)
C13 C12 H12A 109.6
C11 C12 H12A 109.6
C13 C12 H12B 109.6
C11 C12 H12B 109.6
H12A C12 H12B 108.1
O3 C21 H21A 109.5
O3 C21 H21B 109.5
H21A C21 H21B 109.5
O3 C21 H21C 109.5
H21A C21 H21C 109.5
H21B C21 H21C 109.5
C11 C19 H19A 109.5
C11 C19 H19B 109.5
H19A C19 H19B 109.5
C11 C19 H19C 109.5
H19A C19 H19C 109.5
H19B C19 H19C 109.5
N1 C18 C17 110.46(14)
N1 C18 H18A 109.6
C17 C18 H18A 109.6
N1 C18 H18B 109.6
C17 C18 H18B 109.6
H18A C18 H18B 108.1
C16 C17 C18 108.16(15)
C16 C17 H17A 110.1
C18 C17 H17A 110.1
C16 C17 H17B 110.1
C18 C17 H17B 110.1
H17A C17 H17B 108.4
N2 C16 C17 108.25(15)
N2 C16 H16A 110.0
C17 C16 H16A 110.0
N2 C16 H16B 110.0
C17 C16 H16B 110.0
H16A C16 H16B 108.4

loop_
_geom_bond_atom_site_label_1
_geom_bond_atom_site_label_2
_geom_bond_distance
Cl1 C3 1.7483(18)
O1S H1SB 0.827(10)
O1S H1SA 0.824(10)
O4 C13 1.221(2)
O2S H2SA 0.8205
O2 C10 1.401(2)
O2 C20 1.432(2)
O3 C10 1.423(2)
O3 C21 1.437(2)
O1 C7 1.283(2)
N1 C15 1.356(2)
N1 C18 1.480(2)
N1 C11 1.503(2)
N2 C15 1.341(2)
N2 C16 1.458(2)
N2 H1A 0.80(3)
C3 C4 1.384(3)
C3 C2 1.390(3)
C2 C1 1.393(3)
C2 H2 0.9500
C1 C6 1.392(2)
C1 H1 0.9500
C6 C5 1.399(3)
C6 C7 1.510(2)
C7 C8 1.394(2)
C8 C15 1.435(2)
C8 C9 1.506(2)
C9 C10 1.537(2)
C9 C14 1.551(2)
C9 H9 1.0000
C14 C13 1.508(2)
C14 H14A 0.9900
C14 H14B 0.9900
C13 C12 1.514(2)
C5 C4 1.390(3)
C5 H5 0.9500
C4 H4 0.9500
C11 C19 1.531(2)
C11 C12 1.541(3)
C11 C10 1.552(2)
C20 H20A 0.9800
C20 H20B 0.9800
C20 H20C 0.9800
C12 H12A 0.9900
C12 H12B 0.9900
C21 H21A 0.9800
C21 H21B 0.9800
C21 H21C 0.9800
C19 H19A 0.9800
C19 H19B 0.9800
C19 H19C 0.9800
C18 C17 1.521(3)
C18 H18A 0.9900
C18 H18B 0.9900
C17 C16 1.517(3)
C17 H17A 0.9900
C17 H17B 0.9900
C16 H16A 0.9900
C16 H16B 0.9900

loop_
_geom_hbond_atom_site_label_D
_geom_hbond_atom_site_label_H
_geom_hbond_atom_site_label_A
_geom_hbond_distance_DH
_geom_hbond_distance_HA
_geom_hbond_distance_DA
_geom_hbond_angle_DHA
_geom_hbond_site_symmetry_A
N2 H1A O1 0.80(3) 1.89(3) 2.576(2) 143(3) .
O2S H2SA O1S 0.82 1.76 2.582(4) 179.8 .
O1S H1SA O1 0.824(10) 1.962(12) 2.782(2) 173(5) .
O1S H1SB O4 0.827(10) 2.162(11) 2.987(3) 175(4) 7_556

loop_
_geom_torsion_atom_site_label_1
_geom_torsion_atom_site_label_2
_geom_torsion_atom_site_label_3
_geom_torsion_atom_site_label_4
_geom_torsion
C4 C3 C2 C1 -0.5(3)
Cl1 C3 C2 C1 -179.53(14)
C3 C2 C1 C6 0.3(3)
C2 C1 C6 C5 -0.2(3)
C2 C1 C6 C7 -173.80(16)
C1 C6 C7 O1 106.7(2)
C5 C6 C7 O1 -66.9(2)
C1 C6 C7 C8 -73.5(2)
C5 C6 C7 C8 113.0(2)
O1 C7 C8 C15 1.7(3)
C6 C7 C8 C15 -178.14(15)
O1 C7 C8 C9 -179.87(17)
C6 C7 C8 C9 0.3(3)
C7 C8 C9 C10 -137.38(17)
C15 C8 C9 C10 41.1(2)
C7 C8 C9 C14 100.04(19)
C15 C8 C9 C14 -81.45(19)
C8 C9 C14 C13 71.81(19)
C10 C9 C14 C13 -50.1(2)
C9 C14 C13 O4 -135.2(2)
C9 C14 C13 C12 45.8(2)
C1 C6 C5 C4 0.4(3)
C7 C6 C5 C4 174.17(17)
C2 C3 C4 C5 0.6(3)
Cl1 C3 C4 C5 179.68(14)
C6 C5 C4 C3 -0.6(3)
C16 N2 C15 N1 11.6(3)
C16 N2 C15 C8 -168.20(16)
C18 N1 C15 N2 -6.8(2)
C11 N1 C15 N2 171.62(16)
C18 N1 C15 C8 172.99(16)
C11 N1 C15 C8 -8.6(3)
C7 C8 C15 N2 -6.4(3)
C9 C8 C15 N2 175.11(15)
C7 C8 C15 N1 173.84(16)
C9 C8 C15 N1 -4.7(2)
C15 N1 C11 C19 -138.55(17)
C18 N1 C11 C19 39.9(2)
C15 N1 C11 C12 101.49(18)
C18 N1 C11 C12 -80.03(18)
C15 N1 C11 C10 -16.1(2)
C18 N1 C11 C10 162.38(15)
C20 O2 C10 O3 -63.77(19)
C20 O2 C10 C9 54.5(2)
C20 O2 C10 C11 173.05(14)
C21 O3 C10 O2 -38.3(2)
C21 O3 C10 C9 -161.94(15)
C21 O3 C10 C11 80.78(19)
C8 C9 C10 O2 52.20(18)
C14 C9 C10 O2 177.12(14)
C8 C9 C10 O3 175.06(13)
C14 C9 C10 O3 -60.02(17)
C8 C9 C10 C11 -64.69(17)
C14 C9 C10 C11 60.23(18)
N1 C11 C10 O2 -70.57(16)
C19 C11 C10 O2 49.94(19)
C12 C11 C10 O2 172.15(13)
N1 C11 C10 O3 166.40(14)
C19 C11 C10 O3 -73.10(19)
C12 C11 C10 O3 49.11(18)
N1 C11 C10 C9 51.49(18)
C19 C11 C10 C9 171.99(15)
C12 C11 C10 C9 -65.80(17)
O4 C13 C12 C11 130.81(19)
C14 C13 C12 C11 -50.2(2)
N1 C11 C12 C13 -58.39(18)
C19 C11 C12 C13 -177.36(15)
C10 C11 C12 C13 59.43(19)
C15 N1 C18 C17 -28.6(2)
C11 N1 C18 C17 152.81(16)
N1 C18 C17 C16 58.4(2)
C15 N2 C16 C17 20.1(2)
C18 C17 C16 N2 -52.97(19)
